data_7159262
loop_
_publ_author_name
'Filatova, Ekaterina A.'
'Ermolenko, Eugeny A.'
'Pozharskii, Alexander F.'
'Ozeryanskii, Valery A.'
'Demidov, Oleg P.'
'Chernyshev, Anatoly V.'
'Metelitsa, Anatoly V.'
'Gulevskaya, Anna V.'

_publ_section_title
;
 Synthesis, conformational stability and molecular structure of 4-aryl-
 and 4,5-diaryl-1,8-bis(dimethylamino)naphthalenes.
;
_journal_issue 16
_journal_name_full 'Organic &amp; biomolecular chemistry'
_journal_page_first 3388
_journal_page_last 3401
_journal_paper_doi 10.1039/d3ob00286a
_journal_volume 21
_journal_year 2023
_chemical_formula_moiety 'C34 H31 N2, 1(B F4)'
_chemical_formula_sum 'C34 H31 B F4 N2'
_chemical_formula_weight 554.42
_chemical_melting_point 'decomposed above 300 deg.C'
_space_group_crystal_system monoclinic
_space_group_IT_number 14
_space_group_name_Hall '-P 2ybc'
_space_group_name_H-M_alt 'P 1 21/c 1'
_atom_sites_solution_hydrogens mixed
_atom_sites_solution_primary dual
_audit_creation_date 2022-03-24
_audit_creation_method
;
Olex2 1.5
(compiled 2021.08.20 svn.r13c46975 for OlexSys, GUI svn.r6396)
;
_audit_update_record
;
2023-02-22 deposited with the CCDC.	2023-03-28 downloaded from the CCDC.
;
_cell_angle_alpha 90
_cell_angle_beta 98.224(2)
_cell_angle_gamma 90
_cell_formula_units_Z 4
_cell_length_a 22.6368(5)
_cell_length_b 7.90950(10)
_cell_length_c 15.4739(3)
_cell_measurement_reflns_used 13326
_cell_measurement_temperature 100.02(13)
_cell_measurement_theta_max 75.8220
_cell_measurement_theta_min 5.8300
_cell_volume 2742.05(9)
_computing_cell_refinement 'CrysAlisPro 1.171.41.93a (Rigaku OD, 2020)'
_computing_data_collection 'CrysAlisPro 1.171.41.93a (Rigaku OD, 2020)'
_computing_data_reduction 'CrysAlisPro 1.171.41.93a (Rigaku OD, 2020)'
_computing_molecular_graphics 'Olex2 1.5 (Dolomanov et al., 2009)'
_computing_publication_material 'Olex2 1.5 (Dolomanov et al., 2009)'
_computing_structure_refinement 'SHELXL 2018/3 (Sheldrick, 2015)'
_computing_structure_solution 'SHELXT 2018/2 (Sheldrick, 2018)'
_diffrn_ambient_environment N~2~
_diffrn_ambient_temperature 100.02(13)
_diffrn_detector 'CCD plate'
_diffrn_detector_area_resol_mean 5.2529
_diffrn_detector_type AtlasS2
_diffrn_measured_fraction_theta_full 0.999
_diffrn_measured_fraction_theta_max 0.998
_diffrn_measurement_details
;
List of Runs (angles in degrees, time in seconds):

  # Type    Start    End  Width  t~exp~   \w     \q     \k     \f   Frames
#--------------------------------------------------------------------------
  1  \w    -87.00  -6.00   1.00    6.43    --  -40.82 125.00   0.00   81
  2  \w   -115.00 -16.00   1.00    6.43    --  -40.82 -38.00 150.00   99
  3  \w    -87.00  -6.00   1.00    6.43    --  -40.82 125.00  90.00   81
  4  \w      8.00  42.00   1.00    6.43    --   40.82  78.00 141.80   34
  5  \w      6.00  82.00   1.00    6.43    --   40.82 -99.00   0.00   76
  6  \w      4.00  30.00   1.00    6.43    --   40.82  89.00 -92.45   26
  7  \w    104.00 178.00   1.00   25.72    --  112.00 111.00  30.00   74
  8  \w    103.00 178.00   1.00   25.72    --  112.00  77.00-180.00   75
  9  \w     39.00 138.00   1.00   25.72    --  112.00 -45.00-180.00   99
 10  \w     61.00 146.00   1.00   25.72    --  112.00 178.00-120.00   85
 11  \w     83.00 178.00   1.00   25.72    --  112.00  61.00  60.00   95
 12  \w     84.00 178.00   1.00   25.72    --  112.00  30.00 -90.00   94
 13  \w     38.00 137.00   1.00   25.72    --  112.00 -39.00 106.54   99
 14  \w    104.00 178.00   1.00   25.72    --  112.00 111.00  60.00   74
 15  \w     83.00 178.00   1.00   25.72    --  112.00  61.00 120.00   95
 16  \w     86.00 178.00   1.00   25.72    --  112.00  45.00-150.00   92
 17  \w    103.00 178.00   1.00   25.72    --  112.00  77.00 150.00   75
 18  \w     36.00 109.00   1.00   25.72    --  112.00-111.00  30.00   73
 19  \w     39.00 136.00   1.00   25.72    --  112.00 -45.00   0.00   97
 20  \w     62.00 145.00   1.00   25.72    --  112.00 178.00  30.00   83
 21  \w    126.00 153.00   1.00   25.72    --  112.00  30.00  60.00   27
 22  \w     37.00  62.00   1.00   25.72    --  112.00-111.00 -90.00   25
 23  \w     54.00 140.00   1.00   25.72    --  112.00 -30.00 -30.00   86
 24  \w     37.00  74.00   1.00   25.72    --  112.00-111.00-150.00   37
 25  \w    123.00 150.00   1.00   25.72    --  112.00  77.00 120.00   27
 26  \w     31.00  58.00   1.00   25.72    --  112.00 -95.00 -90.00   27
 27  \w     40.00  67.00   1.00   25.72    --  112.00 -77.00 -30.00   27
;
_diffrn_measurement_device 'four-circle diffractometer'
_diffrn_measurement_device_type 'SuperNova, Dual, Cu at home/near, AtlasS2'
_diffrn_measurement_method '\w scans'
_diffrn_orient_matrix_type 'CrysAlisPro convention (1999,Acta A55,543-557)'
_diffrn_orient_matrix_UB_11 0.0653245000
_diffrn_orient_matrix_UB_12 0.0608844000
_diffrn_orient_matrix_UB_13 0.0132106000
_diffrn_orient_matrix_UB_21 -0.0104878000
_diffrn_orient_matrix_UB_22 0.0931857000
_diffrn_orient_matrix_UB_23 0.0838764000
_diffrn_orient_matrix_UB_31 0.0187180000
_diffrn_orient_matrix_UB_32 -0.1598184000
_diffrn_orient_matrix_UB_33 0.0539768000
_diffrn_radiation_monochromator mirror
_diffrn_radiation_probe x-ray
_diffrn_radiation_type 'Cu K\a'
_diffrn_radiation_wavelength 1.54184
_diffrn_reflns_av_R_equivalents 0.0417
_diffrn_reflns_av_unetI/netI 0.0266
_diffrn_reflns_Laue_measured_fraction_full 0.999
_diffrn_reflns_Laue_measured_fraction_max 0.998
_diffrn_reflns_limit_h_max 28
_diffrn_reflns_limit_h_min -28
_diffrn_reflns_limit_k_max 8
_diffrn_reflns_limit_k_min -9
_diffrn_reflns_limit_l_max 19
_diffrn_reflns_limit_l_min -19
_diffrn_reflns_number 29400
_diffrn_reflns_point_group_measured_fraction_full 0.999
_diffrn_reflns_point_group_measured_fraction_max 0.998
_diffrn_reflns_theta_full 67.684
_diffrn_reflns_theta_max 76.222
_diffrn_reflns_theta_min 3.946
_diffrn_source 'micro-focus sealed X-ray tube'
_diffrn_source_type 'SuperNova (Cu) X-ray Source'
_exptl_absorpt_coefficient_mu 0.796
_exptl_absorpt_correction_T_max 1.000
_exptl_absorpt_correction_T_min 0.618
_exptl_absorpt_correction_type gaussian
_exptl_absorpt_process_details
;
CrysAlisPro 1.171.41.93a (Rigaku Oxford Diffraction, 2020)
Numerical absorption correction based on gaussian integration over
a multifaceted crystal model
Empirical absorption correction using spherical harmonics,
implemented in SCALE3 ABSPACK scaling algorithm.
;
_exptl_crystal_colour colourless
_exptl_crystal_colour_primary colourless
_exptl_crystal_density_diffrn 1.343
_exptl_crystal_description plate
_exptl_crystal_F_000 1160
_exptl_crystal_preparation Luminescent
_exptl_crystal_recrystallization_method 'Re-crystallisation from solvent: Acetonitrile/dichloromethane'
_exptl_crystal_size_max 0.274
_exptl_crystal_size_mid 0.221
_exptl_crystal_size_min 0.137
_refine_diff_density_max 0.609
_refine_diff_density_min -0.425
_refine_diff_density_rms 0.096
_refine_ls_extinction_method none
_refine_ls_goodness_of_fit_ref 1.093
_refine_ls_hydrogen_treatment mixed
_refine_ls_matrix_type full
_refine_ls_number_parameters 524
_refine_ls_number_reflns 5710
_refine_ls_number_restraints 679
_refine_ls_restrained_S_all 1.066
_refine_ls_R_factor_all 0.1100
_refine_ls_R_factor_gt 0.1039
_refine_ls_shift/su_max 0.000
_refine_ls_shift/su_mean 0.000
_refine_ls_structure_factor_coef Fsqd
_refine_ls_weighting_details 'w=1/[\s^2^(Fo^2^)+(0.1720P)^2^+4.5376P] where P=(Fo^2^+2Fc^2^)/3'
_refine_ls_weighting_scheme calc
_refine_ls_wR_factor_gt 0.3147
_refine_ls_wR_factor_ref 0.3205
_reflns_Friedel_coverage 0.000
_reflns_number_gt 5044
_reflns_number_total 5710
_reflns_threshold_expression 'I > 2\s(I)'
_cod_data_source_file d3ob00286a2.cif
_cod_data_source_block Structure-3c-HBF4
_cod_depositor_comments 'Adding full bibliography for 7159260--7159267.cif.'
_cod_original_cell_volume 2742.04(9)
_cod_database_code 7159262
_shelx_shelxl_version_number 2018/3
_chemical_oxdiff_formula 'C34 H31 B F4 N2'
_shelx_space_group_comment
;
The symmetry employed for this shelxl refinement is uniquely defined
by the following loop, which should always be used as a source of
symmetry information in preference to the above space-group names.
They are only intended as comments.
;
_shelx_estimated_absorpt_t_max 0.899
_shelx_estimated_absorpt_t_min 0.811
_olex2_refinement_description
;
1. Fixed Uiso
 At 1.2 times of:
  All C(H) groups, All C(H,H) groups
 At 1.5 times of:
  All C(H,H,H) groups
2. Restrained distances
 B2-F3 = B2-F4 = B2-F5 = B2-F6
 1.42 with sigma of 0.02
 B1-F1 = B1-F2 = B1-F7 = B1-F8
 1.42 with sigma of 0.02
 B3-F9 = B3-F10 = B3-F11 = B3-F12
 1.42 with sigma of 0.02
 C29-C30 \\sim C29A-C30A
 with sigma of 0.02
 C6-C34 \\sim C6-C34A
 with sigma of 0.04
 C26-C27 \\sim C26A-C27A
 with sigma of 0.02
 C26-C25 \\sim C26A-C25A
 with sigma of 0.02
 C27-C28 \\sim C27A-C28A
 with sigma of 0.02
 C6-C25 \\sim C6-C25A
 with sigma of 0.02
 C25-C34 \\sim C25A-C34A
 with sigma of 0.02
 C29-C34 \\sim C29A-C34A
 with sigma of 0.02
 C29-C28 \\sim C29A-C28A
 with sigma of 0.02
 C34-C33 \\sim C34A-C33A
 with sigma of 0.02
 C34-C30 \\sim C34A-C30A
 with sigma of 0.04
 C32-C30 \\sim C32A-C30A
 with sigma of 0.04
 C32-C33 \\sim C32A-C33A
 with sigma of 0.02
 C32-C31 \\sim C32A-C31A
 with sigma of 0.02
 C25-C33 \\sim C25A-C33A
 with sigma of 0.04
 C34-C32 \\sim C34A-C32A
 with sigma of 0.04
 C34-C28 \\sim C34A-C28A
 with sigma of 0.04
 C30-C31 \\sim C30A-C31A
 with sigma of 0.02
 C29-C27 \\sim C29A-C27A
 with sigma of 0.04
 C29-C25 \\sim C29A-C25A
 with sigma of 0.04
 C29-C33 \\sim C29A-C33A
 with sigma of 0.04
 C33-C31 \\sim C33A-C31A
 with sigma of 0.04
 C29-C31 \\sim C29A-C31A
 with sigma of 0.04
 C28-C30 \\sim C28A-C30A
 with sigma of 0.04
 C26-C6 \\sim C26A-C6
 with sigma of 0.04
 C26-C34 \\sim C26A-C34A
 with sigma of 0.04
 C26-C28 \\sim C26A-C28A
 with sigma of 0.04
 C27-C25 \\sim C27A-C25A
 with sigma of 0.04
 F3-F4 \\sim F4-F5 \\sim F5-F6 \\sim F6-F3 \\sim F4-F6 \\sim F3-F5
 with sigma of 0.04
 B2-F3 \\sim B2-F4 \\sim B2-F5 \\sim B2-F6
 with sigma of 0.02
 B1-F1 \\sim B1-F2 \\sim B1-F7 \\sim B1-F8
 with sigma of 0.02
 F1-F2 \\sim F2-F7 \\sim F7-F8 \\sim F8-F1 \\sim F2-F8 \\sim F1-F7
 with sigma of 0.04
 F9-F10 \\sim F10-F11 \\sim F11-F12 \\sim F12-F9 \\sim F10-F12 \\sim F9-F11
 with sigma of 0.04
 B3-F9 \\sim B3-F10 \\sim B3-F11 \\sim B3-F12
 with sigma of 0.02
3. Uiso/Uaniso restraints and constraints
B2 \\sim F3 \\sim F4 \\sim F5 \\sim F6: within 2A with sigma of 0.04 and sigma
for terminal atoms of 0.08 within 2A
B1 \\sim F1 \\sim F2 \\sim F7 \\sim F8: within 2A with sigma of 0.04 and sigma
for terminal atoms of 0.08 within 2A
B3 \\sim F9 \\sim F10 \\sim F11 \\sim F12: within 2A with sigma of 0.04 and
sigma for terminal atoms of 0.08 within 2A
Uanis(C7) = Uanis(C7A)
Uanis(C29A) = Uanis(C29)
Uanis(C28A) = Uanis(C31A)
Uanis(C30A) = Uanis(C30)
Uanis(C32A) = Uanis(C27)
Uanis(C27A) = Uanis(C27)
Uanis(C31A) = Uanis(C31)
Uanis(C28A) = Uanis(C28)
Uanis(C33A) = Uanis(C26A)
4. Rigid body (RIGU) restrains
 All non-hydrogen atoms
 with sigma for 1-2 distances of 0.004 and sigma for 1-3 distances of 0.004
5. Others
 Sof(H8B)=Sof(C7A)=Sof(H7A)=Sof(C6A)=1-FVAR(1)
 Sof(H8A)=Sof(C6)=Sof(C7)=Sof(H7)=FVAR(1)
 Sof(C25A)=Sof(C34A)=Sof(C33A)=Sof(H33A)=Sof(C32A)=Sof(H32A)=Sof(C31A)=
 Sof(H31A)=Sof(C30A)=Sof(H30A)=Sof(C29A)=Sof(C28A)=Sof(H28A)=Sof(C27A)=
 Sof(H27A)=Sof(C26A)=Sof(H26A)=1-FVAR(2)
 Sof(C29)=Sof(C26)=Sof(H26)=Sof(C27)=Sof(H27)=Sof(C25)=Sof(C34)=Sof(C32)=
 Sof(H32)=Sof(C33)=Sof(H33)=Sof(C28)=Sof(H28)=Sof(C30)=Sof(H30)=Sof(C31)=
 Sof(H31)=FVAR(2)
 Fixed Sof: B2(0.33333) F3(0.33333) F4(0.33333) F5(0.33333) F6(0.33333)
 B1(0.33333) F1(0.33333) F2(0.33333) F7(0.33333) F8(0.33333) B3(0.33333)
 F9(0.33333) F10(0.33333) F11(0.33333) F12(0.33333)
6.a Aromatic/amide H refined with riding coordinates:
 C2(H2A), C16(H16), C17(H17), C8(H8A), C8(H8B), C18(H18), C3(H3), C20(H20),
 C23(H23), C26(H26), C22(H22), C27(H27), C21(H21), C7(H7), C32(H32), C33(H33),
 C28(H28), C30(H30), C31(H31), C7A(H7A), C33A(H33A), C32A(H32A), C31A(H31A),
 C30A(H30A), C28A(H28A), C27A(H27A), C26A(H26A)
6.b Idealised Me refined as rotating group:
 C14(H14A,H14B,H14C), C13(H13A,H13B,H13C), C11(H11A,H11B,H11C), C12(H12A,H12B,
 H12C)
;
_olex2_submission_special_instructions 'No special instructions were received'
_oxdiff_exptl_absorpt_empirical_details
;
Empirical correction (ABSPACK) includes:
- Absorption correction using spherical harmonics
- Frame scaling
;
_oxdiff_exptl_absorpt_empirical_full_max 1.913
_oxdiff_exptl_absorpt_empirical_full_min 0.748

loop_
_space_group_symop_operation_xyz
'x, y, z'
'-x, y+1/2, -z+1/2'
'-x, -y, -z'
'x, -y-1/2, z-1/2'

loop_
_atom_site_label
_atom_site_type_symbol
_atom_site_fract_x
_atom_site_fract_y
_atom_site_fract_z
_atom_site_U_iso_or_equiv
_atom_site_adp_type
_atom_site_occupancy
_atom_site_site_symmetry_order
_atom_site_calc_flag
_atom_site_refinement_flags_posn
_atom_site_refinement_flags_adp
_atom_site_refinement_flags_occupancy
_atom_site_disorder_assembly
_atom_site_disorder_group
N2 N 0.10076(12) 0.3882(4) 0.10177(17) 0.0341(6) Uani 1 1 d . . . . .
N1 N 0.09733(12) 0.1322(4) 0.20001(17) 0.0367(6) Uani 1 1 d . . . . .
C10 C 0.18218(14) 0.3351(4) 0.2244(2) 0.0333(7) Uani 1 1 d . . . . .
C1 C 0.15615(14) 0.1795(4) 0.2468(2) 0.0329(6) Uani 1 1 d . . . . .
C19 C 0.38377(15) 0.3760(4) 0.5390(2) 0.0390(7) Uani 1 1 d . . . . .
C24 C 0.32691(15) 0.3486(4) 0.4879(2) 0.0380(7) Uani 1 1 d . . . . .
C15 C 0.32401(15) 0.3105(4) 0.3979(2) 0.0378(7) Uani 1 1 d . . . . .
C2 C 0.18318(16) 0.0780(4) 0.3115(2) 0.0400(7) Uani 1 1 d . . . . .
H2A H 0.165082 -0.025636 0.324276 0.048 Uiso 1 1 calc R U . . .
C9 C 0.15744(13) 0.4376(4) 0.1529(2) 0.0341(7) Uani 1 1 d . . . . .
C16 C 0.37554(16) 0.2952(4) 0.3624(2) 0.0416(8) Uani 1 1 d . . . . .
H16 H 0.373457 0.268396 0.302194 0.050 Uiso 1 1 calc R U . . .
C17 C 0.43177(15) 0.3184(5) 0.4131(3) 0.0424(8) Uani 1 1 d . . . . .
H17 H 0.467051 0.304827 0.387111 0.051 Uiso 1 1 calc R U . . .
C8 C 0.18493(15) 0.5838(5) 0.1330(2) 0.0422(8) Uani 1 1 d . . . . .
H8A H 0.171386 0.643467 0.080624 0.051 Uiso 0.75(3) 1 calc R U P A 1
H8B H 0.163717 0.659930 0.092346 0.051 Uiso 0.25(3) 1 calc R U P A 2
C4 C 0.26424(15) 0.2783(4) 0.3443(2) 0.0410(8) Uani 1 1 d . . . . .
C18 C 0.43580(15) 0.3598(4) 0.4987(3) 0.0425(8) Uani 1 1 d . . . . .
H18 H 0.473892 0.378255 0.531952 0.051 Uiso 1 1 calc R U . . .
C3 C 0.23761(17) 0.1265(4) 0.3590(2) 0.0441(8) Uani 1 1 d . . . . .
H3 H 0.256810 0.052828 0.402763 0.053 Uiso 1 1 calc R U . . .
C5 C 0.23616(15) 0.3898(4) 0.2774(2) 0.0421(8) Uani 1 1 d . . . . .
C29 C 0.3955(2) 0.8004(9) 0.3772(5) 0.0429(11) Uani 0.774(5) 1 d D . P A 1
C20 C 0.3861(2) 0.4250(5) 0.6271(3) 0.0516(9) Uani 1 1 d . . . . .
H20 H 0.423964 0.443508 0.661176 0.062 Uiso 1 1 calc R U . . .
C23 C 0.27532(17) 0.3708(5) 0.5302(3) 0.0483(9) Uani 1 1 d . . . . .
H23 H 0.236835 0.351655 0.498343 0.058 Uiso 1 1 calc R U . . .
C14 C 0.10586(19) 0.3454(6) 0.0098(2) 0.0502(9) Uani 1 1 d . . . . .
H14A H 0.113812 0.448420 -0.021792 0.075 Uiso 1 1 calc R U . . .
H14B H 0.068457 0.294299 -0.017957 0.075 Uiso 1 1 calc R U . . .
H14C H 0.138687 0.265120 0.008319 0.075 Uiso 1 1 calc R U . . .
C26 C 0.2833(2) 0.6985(7) 0.4100(4) 0.0385(11) Uani 0.774(5) 1 d D . P A 1
H26 H 0.244872 0.666919 0.422158 0.046 Uiso 0.774(5) 1 calc R U P A 1
C13 C 0.05344(15) 0.5148(5) 0.1074(3) 0.0449(8) Uani 1 1 d . . . . .
H13A H 0.054420 0.550186 0.168290 0.067 Uiso 1 1 calc R U . . .
H13B H 0.014434 0.464902 0.086140 0.067 Uiso 1 1 calc R U . . .
H13C H 0.060078 0.613188 0.071536 0.067 Uiso 1 1 calc R U . . .
C11 C 0.0972(2) -0.0322(5) 0.1536(3) 0.0537(10) Uani 1 1 d . . . . .
H11A H 0.129082 -0.032649 0.116871 0.081 Uiso 1 1 calc R U . . .
H11B H 0.058616 -0.048419 0.117015 0.081 Uiso 1 1 calc R U . . .
H11C H 0.103976 -0.124063 0.196419 0.081 Uiso 1 1 calc R U . . .
C22 C 0.2804(2) 0.4191(5) 0.6160(3) 0.0571(10) Uani 1 1 d . . . . .
H22 H 0.245424 0.434140 0.642503 0.068 Uiso 1 1 calc R U . . .
C27 C 0.3212(6) 0.797(4) 0.4716(13) 0.0489(14) Uani 0.774(5) 1 d D . P A 1
H27 H 0.308653 0.828924 0.525361 0.059 Uiso 0.774(5) 1 calc R U P A 1
C21 C 0.3361(2) 0.4465(5) 0.6647(3) 0.0596(10) Uani 1 1 d . . . . .
H21 H 0.339051 0.480231 0.724129 0.072 Uiso 1 1 calc R U . . .
C6 C 0.2581(3) 0.5559(8) 0.2663(8) 0.035(2) Uani 0.75(3) 1 d . . P A 1
C25 C 0.30177(19) 0.6477(5) 0.3329(3) 0.0373(9) Uani 0.774(5) 1 d D . P A 1
C12 C 0.05110(17) 0.1361(7) 0.2591(3) 0.0578(11) Uani 1 1 d . . . . .
H12A H 0.059643 0.048109 0.303730 0.087 Uiso 1 1 calc R U . . .
H12B H 0.011758 0.115873 0.225231 0.087 Uiso 1 1 calc R U . . .
H12C H 0.051414 0.247053 0.287412 0.087 Uiso 1 1 calc R U . . .
C7 C 0.2348(4) 0.6455(13) 0.1931(9) 0.043(2) Uani 0.75(3) 1 d . . P A 1
H7 H 0.252209 0.751049 0.181749 0.052 Uiso 0.75(3) 1 calc R U P A 1
C34 C 0.3593(2) 0.6961(7) 0.3138(3) 0.0411(11) Uani 0.774(5) 1 d D . P A 1
C32 C 0.4374(3) 0.6930(8) 0.2239(5) 0.0530(15) Uani 0.774(5) 1 d D . P A 1
H32 H 0.452361 0.656240 0.172745 0.064 Uiso 0.774(5) 1 calc R U P A 1
C33 C 0.3812(2) 0.6402(7) 0.2376(3) 0.0427(10) Uani 0.774(5) 1 d D . P A 1
H33 H 0.357924 0.568285 0.196923 0.051 Uiso 0.774(5) 1 calc R U P A 1
C28 C 0.3770(2) 0.8480(7) 0.4523(4) 0.0501(8) Uani 0.774(5) 1 d D . P A 1
H28 H 0.402065 0.916459 0.492553 0.060 Uiso 0.774(5) 1 calc R U P A 1
C30 C 0.4528(2) 0.8499(7) 0.3560(4) 0.0499(11) Uani 0.774(5) 1 d D . P A 1
H30 H 0.477534 0.921680 0.394934 0.060 Uiso 0.774(5) 1 calc R U P A 1
C31 C 0.4726(2) 0.7964(7) 0.2814(3) 0.0501(8) Uani 0.774(5) 1 d D . P A 1
H31 H 0.510738 0.830754 0.269098 0.060 Uiso 0.774(5) 1 calc R U P A 1
C7A C 0.2367(13) 0.621(4) 0.166(2) 0.043(2) Uani 0.25(3) 1 d . . P A 2
H7A H 0.254439 0.719373 0.146075 0.052 Uiso 0.25(3) 1 calc R U P A 2
C6A C 0.2696(10) 0.526(3) 0.231(2) 0.038(5) Uani 0.25(3) 1 d . . P A 2
C25A C 0.3317(6) 0.5918(17) 0.2658(8) 0.039(3) Uani 0.226(5) 1 d D . P A 2
C34A C 0.3439(7) 0.690(3) 0.3430(10) 0.043(3) Uani 0.226(5) 1 d D . P A 2
C33A C 0.3010(9) 0.715(3) 0.3974(14) 0.049(3) Uani 0.226(5) 1 d D . P A 2
H33A H 0.261802 0.672071 0.381459 0.059 Uiso 0.226(5) 1 calc R U P A 2
C32A C 0.315(2) 0.802(13) 0.474(4) 0.0489(14) Uani 0.226(5) 1 d D . P A 2
H32A H 0.287493 0.809942 0.514581 0.059 Uiso 0.226(5) 1 calc R U P A 2
C31A C 0.3698(7) 0.877(2) 0.4902(12) 0.0501(8) Uani 0.226(5) 1 d D . P A 2
H31A H 0.377508 0.944394 0.541423 0.060 Uiso 0.226(5) 1 calc R U P A 2
C30A C 0.4150(7) 0.865(2) 0.4398(10) 0.0499(11) Uani 0.226(5) 1 d D . P A 2
H30A H 0.452641 0.916881 0.456615 0.060 Uiso 0.226(5) 1 calc R U P A 2
C29A C 0.4024(8) 0.769(4) 0.3605(17) 0.0429(11) Uani 0.226(5) 1 d D . P A 2
C28A C 0.4436(7) 0.736(2) 0.3084(10) 0.0501(8) Uani 0.226(5) 1 d D . P A 2
H28A H 0.482881 0.778694 0.324959 0.060 Uiso 0.226(5) 1 calc R U P A 2
C27A C 0.4317(10) 0.643(3) 0.2302(14) 0.0489(14) Uani 0.226(5) 1 d D . P A 2
H27A H 0.460992 0.630854 0.192304 0.059 Uiso 0.226(5) 1 calc R U P A 2
C26A C 0.3737(7) 0.565(2) 0.2097(11) 0.049(3) Uani 0.226(5) 1 d D . P A 2
H26A H 0.364401 0.497038 0.158989 0.059 Uiso 0.226(5) 1 calc R U P A 2
B2 B 0.0964(7) 0.6366(14) 0.4024(10) 0.038(4) Uani 0.3333 1 d D U P B -1
F3 F 0.1427(9) 0.631(4) 0.4687(12) 0.049(4) Uani 0.3333 1 d D U P B -1
F4 F 0.1105(10) 0.706(3) 0.3283(11) 0.113(7) Uani 0.3333 1 d D U P B -1
F5 F 0.0733(9) 0.4796(14) 0.3829(12) 0.078(5) Uani 0.3333 1 d D U P B -1
F6 F 0.0541(10) 0.738(3) 0.4291(15) 0.146(9) Uani 0.3333 1 d D U P B -1
B1 B 0.0879(7) 0.6368(16) 0.4078(9) 0.031(3) Uani 0.3333 1 d D U P C -2
F1 F 0.1378(10) 0.605(4) 0.4679(15) 0.066(7) Uani 0.3333 1 d D U P C -2
F2 F 0.0917(6) 0.7770(15) 0.3573(10) 0.078(4) Uani 0.3333 1 d D U P C -2
F7 F 0.0811(8) 0.4933(16) 0.3562(9) 0.071(5) Uani 0.3333 1 d D U P C -2
F8 F 0.0380(6) 0.6572(16) 0.4491(9) 0.051(3) Uani 0.3333 1 d D U P C -2
B3 B 0.0972(7) 0.636(2) 0.3999(9) 0.060(5) Uani 0.3333 1 d D U P D -3
F9 F 0.1130(13) 0.470(2) 0.4132(15) 0.195(9) Uani 0.3333 1 d D U P D -3
F10 F 0.0985(7) 0.658(3) 0.3132(8) 0.103(7) Uani 0.3333 1 d D U P D -3
F11 F 0.0426(8) 0.651(3) 0.4253(11) 0.109(8) Uani 0.3333 1 d D U P D -3
F12 F 0.1388(8) 0.732(3) 0.4491(12) 0.163(9) Uani 0.3333 1 d D U P D -3
H2 H 0.089(2) 0.256(7) 0.141(3) 0.059(13) Uiso 1 1 d . . . . .

loop_
_atom_site_aniso_label
_atom_site_aniso_U_11
_atom_site_aniso_U_22
_atom_site_aniso_U_33
_atom_site_aniso_U_23
_atom_site_aniso_U_13
_atom_site_aniso_U_12
N2 0.0350(13) 0.0341(14) 0.0322(12) 0.0004(10) 0.0013(10) 0.0051(10)
N1 0.0341(13) 0.0375(15) 0.0368(13) 0.0008(11) -0.0014(10) -0.0060(11)
C10 0.0323(14) 0.0286(15) 0.0378(15) 0.0017(12) 0.0010(12) 0.0014(11)
C1 0.0337(14) 0.0279(15) 0.0356(14) -0.0027(11) -0.0002(11) -0.0018(11)
C19 0.0417(16) 0.0257(15) 0.0465(17) 0.0051(13) -0.0036(13) -0.0018(12)
C24 0.0378(16) 0.0228(14) 0.0515(18) 0.0046(13) -0.0004(13) -0.0012(12)
C15 0.0390(16) 0.0213(14) 0.0490(17) 0.0071(12) -0.0074(13) -0.0013(12)
C2 0.0440(17) 0.0262(15) 0.0467(17) 0.0046(13) -0.0039(14) -0.0071(13)
C9 0.0306(14) 0.0345(16) 0.0367(15) 0.0025(12) 0.0030(11) 0.0040(12)
C16 0.0483(18) 0.0320(17) 0.0432(17) 0.0044(14) 0.0022(14) -0.0044(14)
C17 0.0364(16) 0.0326(17) 0.0581(19) 0.0072(15) 0.0069(14) 0.0017(13)
C8 0.0401(16) 0.0356(17) 0.0497(18) 0.0168(14) 0.0022(14) 0.0025(13)
C4 0.0401(16) 0.0255(15) 0.0527(19) 0.0047(14) -0.0095(14) -0.0042(12)
C18 0.0351(16) 0.0308(16) 0.0574(19) 0.0061(14) -0.0075(14) -0.0024(12)
C3 0.0475(18) 0.0263(16) 0.0527(19) 0.0104(14) -0.0132(15) -0.0012(13)
C5 0.0382(16) 0.0299(16) 0.0539(19) 0.0088(14) -0.0081(14) -0.0028(13)
C29 0.043(2) 0.031(3) 0.050(3) 0.0086(17) -0.0091(16) -0.001(2)
C20 0.063(2) 0.0365(19) 0.0518(19) 0.0042(16) -0.0032(17) -0.0029(16)
C23 0.0426(18) 0.0293(17) 0.073(2) -0.0013(16) 0.0093(17) -0.0062(14)
C14 0.057(2) 0.057(2) 0.0349(16) -0.0028(16) 0.0035(15) 0.0086(18)
C26 0.041(3) 0.027(2) 0.047(2) 0.0074(18) 0.0009(19) 0.0022(19)
C13 0.0350(16) 0.0420(19) 0.054(2) -0.0091(16) -0.0051(14) 0.0076(14)
C11 0.067(2) 0.0317(18) 0.055(2) -0.0040(15) -0.0173(18) -0.0095(16)
C22 0.070(2) 0.0326(19) 0.075(2) -0.0010(18) 0.031(2) -0.0044(17)
C27 0.055(3) 0.035(2) 0.052(2) 0.0048(15) -0.006(2) 0.005(4)
C21 0.089(3) 0.037(2) 0.054(2) 0.0024(17) 0.015(2) -0.001(2)
C6 0.032(2) 0.026(2) 0.045(4) 0.007(2) -0.002(2) 0.0005(18)
C25 0.037(2) 0.0239(19) 0.048(2) 0.0070(16) -0.0026(17) 0.0011(15)
C12 0.0364(18) 0.088(3) 0.049(2) 0.012(2) 0.0057(15) -0.0055(19)
C7 0.0412(19) 0.033(3) 0.053(5) 0.014(3) -0.004(3) -0.004(2)
C34 0.037(2) 0.031(2) 0.052(3) 0.011(2) -0.0027(19) -0.0010(19)
C32 0.039(2) 0.046(3) 0.073(3) 0.013(3) 0.002(2) -0.001(2)
C33 0.036(2) 0.039(3) 0.050(3) 0.012(2) -0.0016(18) 0.0012(18)
C28 0.0482(17) 0.0409(18) 0.058(2) 0.0128(15) -0.0024(14) 0.0007(13)
C30 0.043(2) 0.039(2) 0.062(2) 0.0115(19) -0.0102(18) -0.0045(18)
C31 0.0482(17) 0.0409(18) 0.058(2) 0.0128(15) -0.0024(14) 0.0007(13)
C7A 0.0412(19) 0.033(3) 0.053(5) 0.014(3) -0.004(3) -0.004(2)
C6A 0.039(6) 0.031(7) 0.043(11) 0.002(7) 0.001(6) 0.000(5)
C25A 0.044(5) 0.024(6) 0.043(6) 0.014(4) -0.011(4) -0.003(4)
C34A 0.042(7) 0.033(8) 0.051(8) 0.009(6) -0.011(5) -0.001(6)
C33A 0.053(5) 0.034(7) 0.057(6) 0.007(5) -0.002(4) 0.002(5)
C32A 0.055(3) 0.035(2) 0.052(2) 0.0048(15) -0.006(2) 0.005(4)
C31A 0.0482(17) 0.0409(18) 0.058(2) 0.0128(15) -0.0024(14) 0.0007(13)
C30A 0.043(2) 0.039(2) 0.062(2) 0.0115(19) -0.0102(18) -0.0045(18)
C29A 0.043(2) 0.031(3) 0.050(3) 0.0086(17) -0.0091(16) -0.001(2)
C28A 0.0482(17) 0.0409(18) 0.058(2) 0.0128(15) -0.0024(14) 0.0007(13)
C27A 0.055(3) 0.035(2) 0.052(2) 0.0048(15) -0.006(2) 0.005(4)
C26A 0.053(5) 0.034(7) 0.057(6) 0.007(5) -0.002(4) 0.002(5)
B2 0.051(8) 0.011(6) 0.044(9) 0.017(6) -0.016(6) -0.002(5)
F3 0.046(7) 0.062(8) 0.035(6) -0.003(5) -0.006(5) -0.013(6)
F4 0.130(16) 0.131(15) 0.066(8) 0.063(9) -0.028(7) -0.081(11)
F5 0.098(9) 0.020(4) 0.100(13) 0.018(5) -0.036(8) -0.019(5)
F6 0.179(17) 0.131(15) 0.115(12) -0.047(11) -0.026(11) 0.117(14)
B1 0.034(6) 0.034(7) 0.025(6) -0.003(5) 0.002(5) -0.001(5)
F1 0.044(6) 0.092(15) 0.056(8) 0.019(7) -0.019(5) -0.021(6)
F2 0.068(6) 0.060(6) 0.107(10) 0.050(7) 0.015(6) -0.005(5)
F7 0.089(8) 0.056(7) 0.059(7) -0.036(7) -0.018(5) 0.036(6)
F8 0.045(5) 0.069(6) 0.041(6) -0.013(4) 0.011(4) 0.011(4)
B3 0.065(10) 0.075(11) 0.045(8) -0.019(8) 0.021(7) 0.011(8)
F9 0.32(3) 0.097(10) 0.19(2) 0.032(11) 0.12(2) 0.077(13)
F10 0.058(7) 0.20(2) 0.052(5) 0.006(7) 0.014(5) -0.009(9)
F11 0.055(7) 0.23(2) 0.040(7) -0.024(10) 0.010(5) -0.008(8)
F12 0.134(12) 0.25(2) 0.112(12) -0.103(15) 0.051(9) -0.091(15)

loop_
_atom_type_symbol
_atom_type_description
_atom_type_scat_dispersion_real
_atom_type_scat_dispersion_imag
_atom_type_scat_source
C C 0.0181 0.0091 'International Tables Vol C Tables 4.2.6.8 and 6.1.1.4'
H H 0.0000 0.0000 'International Tables Vol C Tables 4.2.6.8 and 6.1.1.4'
B B 0.0090 0.0039 'International Tables Vol C Tables 4.2.6.8 and 6.1.1.4'
F F 0.0727 0.0534 'International Tables Vol C Tables 4.2.6.8 and 6.1.1.4'
N N 0.0311 0.0180 'International Tables Vol C Tables 4.2.6.8 and 6.1.1.4'

loop_
_exptl_crystal_face_index_h
_exptl_crystal_face_index_k
_exptl_crystal_face_index_l
_exptl_crystal_face_perp_dist
14 -1 0 0.0782
12 -3 2 0.0766
13 -1 2 0.0665
11 -2 4 0.0796
-2 0 10 0.1196
5 -4 -6 0.0939
-1 -4 7 0.1250
11 -2 -7 0.1089
14 -1 -5 0.1087
-12 -3 2 0.0995
-12 -2 -2 0.0799
-11 -3 -2 0.0772
-6 -4 -2 0.0877
-3 4 -5 0.0950
-15 0 0 0.0429
6 4 -5 0.1034
10 2 4 0.0609
-12 1 6 0.0634

loop_
_geom_angle_atom_site_label_1
_geom_angle_atom_site_label_2
_geom_angle_atom_site_label_3
_geom_angle
_geom_angle_site_symmetry_1
_geom_angle_site_symmetry_3
_geom_angle_publ_flag
C9 N2 C14 113.4(3) . . ?
C9 N2 C13 112.0(3) . . ?
C9 N2 H2 101(2) . . ?
C14 N2 H2 109(2) . . ?
C13 N2 C14 111.6(3) . . ?
C13 N2 H2 110(2) . . ?
C1 N1 C11 113.5(3) . . ?
C1 N1 C12 111.1(3) . . ?
C1 N1 H2 100(2) . . ?
C11 N1 C12 111.3(3) . . ?
C11 N1 H2 109(2) . . ?
C12 N1 H2 112(2) . . ?
C1 C10 C5 117.9(3) . . ?
C9 C10 C1 123.4(3) . . ?
C9 C10 C5 118.7(3) . . ?
C10 C1 N1 118.5(3) . . ?
C2 C1 N1 119.5(3) . . ?
C2 C1 C10 122.0(3) . . ?
C18 C19 C24 118.9(3) . . ?
C20 C19 C24 118.9(4) . . ?
C20 C19 C18 122.1(3) . . ?
C19 C24 C23 117.3(3) . . ?
C15 C24 C19 119.2(3) . . ?
C15 C24 C23 123.4(3) . . ?
C24 C15 C4 119.3(3) . . ?
C16 C15 C24 119.5(3) . . ?
C16 C15 C4 121.1(3) . . ?
C1 C2 H2A 120.1 . . ?
C1 C2 C3 119.8(3) . . ?
C3 C2 H2A 120.1 . . ?
C10 C9 N2 119.1(3) . . ?
C8 C9 N2 119.8(3) . . ?
C8 C9 C10 121.1(3) . . ?
C15 C16 H16 119.3 . . ?
C15 C16 C17 121.4(3) . . ?
C17 C16 H16 119.3 . . ?
C16 C17 H17 119.8 . . ?
C18 C17 C16 120.3(3) . . ?
C18 C17 H17 119.8 . . ?
C9 C8 H8A 120.6 . . ?
C9 C8 H8B 118.8 . . ?
C9 C8 C7 118.7(4) . . ?
C7 C8 H8A 120.6 . . ?
C7A C8 C9 122.5(14) . . ?
C7A C8 H8B 118.8 . . ?
C3 C4 C15 115.9(3) . . ?
C3 C4 C5 119.7(3) . . ?
C5 C4 C15 124.3(3) . . ?
C19 C18 H18 119.7 . . ?
C17 C18 C19 120.6(3) . . ?
C17 C18 H18 119.7 . . ?
C2 C3 H3 119.1 . . ?
C4 C3 C2 121.8(3) . . ?
C4 C3 H3 119.1 . . ?
C10 C5 C4 118.6(3) . . ?
C10 C5 C6A 112.1(8) . . ?
C4 C5 C6A 124.4(7) . . ?
C6 C5 C10 119.5(3) . . ?
C6 C5 C4 121.8(4) . . ?
C28 C29 C34 122.0(6) . . ?
C28 C29 C30 121.6(5) . . ?
C30 C29 C34 116.3(6) . . ?
C19 C20 H20 119.0 . . ?
C21 C20 C19 122.0(4) . . ?
C21 C20 H20 119.0 . . ?
C24 C23 H23 119.4 . . ?
C22 C23 C24 121.1(4) . . ?
C22 C23 H23 119.4 . . ?
N2 C14 H14A 109.5 . . ?
N2 C14 H14B 109.5 . . ?
N2 C14 H14C 109.5 . . ?
H14A C14 H14B 109.5 . . ?
H14A C14 H14C 109.5 . . ?
H14B C14 H14C 109.5 . . ?
C27 C26 H26 119.6 . . ?
C25 C26 H26 119.6 . . ?
C25 C26 C27 120.8(6) . . ?
N2 C13 H13A 109.5 . . ?
N2 C13 H13B 109.5 . . ?
N2 C13 H13C 109.5 . . ?
H13A C13 H13B 109.5 . . ?
H13A C13 H13C 109.5 . . ?
H13B C13 H13C 109.5 . . ?
N1 C11 H11A 109.5 . . ?
N1 C11 H11B 109.5 . . ?
N1 C11 H11C 109.5 . . ?
H11A C11 H11B 109.5 . . ?
H11A C11 H11C 109.5 . . ?
H11B C11 H11C 109.5 . . ?
C23 C22 H22 119.6 . . ?
C23 C22 C21 120.9(4) . . ?
C21 C22 H22 119.6 . . ?
C26 C27 H27 120.3 . . ?
C28 C27 C26 119.4(8) . . ?
C28 C27 H27 120.3 . . ?
C20 C21 C22 119.7(4) . . ?
C20 C21 H21 120.1 . . ?
C22 C21 H21 120.1 . . ?
C5 C6 C25 124.6(6) . . ?
C7 C6 C5 118.4(5) . . ?
C7 C6 C25 116.8(5) . . ?
C26 C25 C6 118.7(6) . . ?
C26 C25 C34 119.9(4) . . ?
C34 C25 C6 121.1(6) . . ?
N1 C12 H12A 109.5 . . ?
N1 C12 H12B 109.5 . . ?
N1 C12 H12C 109.5 . . ?
H12A C12 H12B 109.5 . . ?
H12A C12 H12C 109.5 . . ?
H12B C12 H12C 109.5 . . ?
C8 C7 H7 119.0 . . ?
C6 C7 C8 121.9(6) . . ?
C6 C7 H7 119.0 . . ?
C25 C34 C29 117.2(5) . . ?
C33 C34 C29 120.9(5) . . ?
C33 C34 C25 121.8(5) . . ?
C33 C32 H32 118.7 . . ?
C31 C32 H32 118.7 . . ?
C31 C32 C33 122.7(7) . . ?
C34 C33 H33 120.9 . . ?
C32 C33 C34 118.2(6) . . ?
C32 C33 H33 120.9 . . ?
C29 C28 C27 120.5(6) . . ?
C29 C28 H28 119.7 . . ?
C27 C28 H28 119.7 . . ?
C29 C30 H30 119.2 . . ?
C31 C30 C29 121.7(5) . . ?
C31 C30 H30 119.2 . . ?
C32 C31 H31 119.9 . . ?
C30 C31 C32 120.1(5) . . ?
C30 C31 H31 119.9 . . ?
C8 C7A H7A 118.3 . . ?
C8 C7A C6A 123(2) . . ?
C6A C7A H7A 118.3 . . ?
C7A C6A C5 117.7(18) . . ?
C7A C6A C25A 116.4(19) . . ?
C25A C6A C5 124.1(15) . . ?
C34A C25A C6A 123(2) . . ?
C26A C25A C6A 114(2) . . ?
C26A C25A C34A 122.6(13) . . ?
C25A C34A C29A 117.1(13) . . ?
C33A C34A C25A 121.3(14) . . ?
C33A C34A C29A 121.6(14) . . ?
C34A C33A H33A 120.0 . . ?
C32A C33A C34A 120.0(19) . . ?
C32A C33A H33A 120.0 . . ?
C33A C32A H32A 120.9 . . ?
C33A C32A C31A 118(2) . . ?
C31A C32A H32A 120.9 . . ?
C32A C31A H31A 116.8 . . ?
C32A C31A C30A 126.4(18) . . ?
C30A C31A H31A 116.8 . . ?
C31A C30A H30A 121.6 . . ?
C31A C30A C29A 116.8(14) . . ?
C29A C30A H30A 121.6 . . ?
C30A C29A C34A 116.7(14) . . ?
C28A C29A C34A 119.9(14) . . ?
C28A C29A C30A 123.1(14) . . ?
C29A C28A H28A 118.2 . . ?
C29A C28A C27A 123.5(15) . . ?
C27A C28A H28A 118.2 . . ?
C28A C27A H27A 121.1 . . ?
C28A C27A C26A 117.9(18) . . ?
C26A C27A H27A 121.1 . . ?
C25A C26A C27A 118.7(16) . . ?
C25A C26A H26A 120.7 . . ?
C27A C26A H26A 120.7 . . ?
F3 B2 F5 111.5(13) . . ?
F4 B2 F3 113.9(14) . . ?
F4 B2 F5 108.2(12) . . ?
F4 B2 F6 106.3(14) . . ?
F6 B2 F3 106.9(14) . . ?
F6 B2 F5 109.8(14) . . ?
F1 B1 F7 104.6(13) . . ?
F1 B1 F8 110.7(14) . . ?
F2 B1 F1 115.0(15) . . ?
F2 B1 F7 110.3(12) . . ?
F2 B1 F8 106.9(11) . . ?
F7 B1 F8 109.3(11) . . ?
F10 B3 F9 103.1(14) . . ?
F11 B3 F9 105.5(15) . . ?
F11 B3 F10 115.1(13) . . ?
F12 B3 F9 107.9(16) . . ?
F12 B3 F10 112.0(14) . . ?
F12 B3 F11 112.3(14) . . ?

loop_
_geom_bond_atom_site_label_1
_geom_bond_atom_site_label_2
_geom_bond_distance
_geom_bond_site_symmetry_2
_geom_bond_publ_flag
N2 C9 1.461(4) . ?
N2 C14 1.484(4) . ?
N2 C13 1.478(4) . ?
N2 H2 1.25(5) . ?
N1 C1 1.470(4) . ?
N1 C11 1.485(5) . ?
N1 C12 1.486(5) . ?
N1 H2 1.33(5) . ?
C10 C1 1.428(4) . ?
C10 C9 1.421(4) . ?
C10 C5 1.437(4) . ?
C1 C2 1.359(5) . ?
C19 C24 1.428(5) . ?
C19 C18 1.415(5) . ?
C19 C20 1.411(6) . ?
C24 C15 1.418(5) . ?
C24 C23 1.429(5) . ?
C15 C16 1.364(5) . ?
C15 C4 1.504(4) . ?
C2 H2A 0.9500 . ?
C2 C3 1.396(5) . ?
C9 C8 1.369(5) . ?
C16 H16 0.9500 . ?
C16 C17 1.408(5) . ?
C17 H17 0.9500 . ?
C17 C18 1.355(6) . ?
C8 H8A 0.9500 . ?
C8 H8B 0.9500 . ?
C8 C7 1.442(11) . ?
C8 C7A 1.24(3) . ?
C4 C3 1.376(5) . ?
C4 C5 1.438(5) . ?
C18 H18 0.9500 . ?
C3 H3 0.9500 . ?
C5 C6 1.423(6) . ?
C5 C6A 1.55(2) . ?
C29 C34 1.444(7) . ?
C29 C28 1.344(10) . ?
C29 C30 1.437(8) . ?
C20 H20 0.9500 . ?
C20 C21 1.357(7) . ?
C23 H23 0.9500 . ?
C23 C22 1.370(6) . ?
C14 H14A 0.9800 . ?
C14 H14B 0.9800 . ?
C14 H14C 0.9800 . ?
C26 H26 0.9500 . ?
C26 C27 1.421(9) . ?
C26 C25 1.379(7) . ?
C13 H13A 0.9800 . ?
C13 H13B 0.9800 . ?
C13 H13C 0.9800 . ?
C11 H11A 0.9800 . ?
C11 H11B 0.9800 . ?
C11 H11C 0.9800 . ?
C22 H22 0.9500 . ?
C22 C21 1.390(7) . ?
C27 H27 0.9500 . ?
C27 C28 1.398(11) . ?
C21 H21 0.9500 . ?
C6 C25 1.508(9) . ?
C6 C7 1.376(8) . ?
C25 C34 1.429(6) . ?
C12 H12A 0.9800 . ?
C12 H12B 0.9800 . ?
C12 H12C 0.9800 . ?
C7 H7 0.9500 . ?
C34 C33 1.412(8) . ?
C32 H32 0.9500 . ?
C32 C33 1.385(8) . ?
C32 C31 1.375(9) . ?
C33 H33 0.9500 . ?
C28 H28 0.9500 . ?
C30 H30 0.9500 . ?
C30 C31 1.364(8) . ?
C31 H31 0.9500 . ?
C7A H7A 0.9500 . ?
C7A C6A 1.38(3) . ?
C6A C25A 1.52(2) . ?
C25A C34A 1.420(15) . ?
C25A C26A 1.393(16) . ?
C34A C33A 1.388(17) . ?
C34A C29A 1.454(15) . ?
C33A H33A 0.9500 . ?
C33A C32A 1.36(2) . ?
C32A H32A 0.9500 . ?
C32A C31A 1.37(2) . ?
C31A H31A 0.9500 . ?
C31A C30A 1.375(17) . ?
C30A H30A 0.9500 . ?
C30A C29A 1.434(16) . ?
C29A C28A 1.343(18) . ?
C28A H28A 0.9500 . ?
C28A C27A 1.412(19) . ?
C27A H27A 0.9500 . ?
C27A C26A 1.443(18) . ?
C26A H26A 0.9500 . ?
B2 F3 1.357(11) . ?
B2 F4 1.351(11) . ?
B2 F5 1.364(11) . ?
B2 F6 1.356(12) . ?
B1 F1 1.378(11) . ?
B1 F2 1.366(11) . ?
B1 F7 1.384(11) . ?
B1 F8 1.385(11) . ?
B3 F9 1.369(12) . ?
B3 F10 1.356(12) . ?
B3 F11 1.356(11) . ?
B3 F12 1.354(12) . ?

loop_
_geom_torsion_atom_site_label_1
_geom_torsion_atom_site_label_2
_geom_torsion_atom_site_label_3
_geom_torsion_atom_site_label_4
_geom_torsion
_geom_torsion_site_symmetry_1
_geom_torsion_site_symmetry_2
_geom_torsion_site_symmetry_3
_geom_torsion_site_symmetry_4
_geom_torsion_publ_flag
N2 C9 C8 C7 169.2(7) . . . . ?
N2 C9 C8 C7A -170(2) . . . . ?
N1 C1 C2 C3 -176.8(3) . . . . ?
C10 C1 C2 C3 0.9(5) . . . . ?
C10 C9 C8 C7 -8.8(8) . . . . ?
C10 C9 C8 C7A 12(2) . . . . ?
C10 C5 C6 C25 160.6(7) . . . . ?
C10 C5 C6 C7 -14.3(10) . . . . ?
C10 C5 C6A C7A 24(3) . . . . ?
C10 C5 C6A C25A -172(2) . . . . ?
C1 C10 C9 N2 3.6(5) . . . . ?
C1 C10 C9 C8 -178.4(3) . . . . ?
C1 C10 C5 C4 5.9(5) . . . . ?
C1 C10 C5 C6 -169.8(7) . . . . ?
C1 C10 C5 C6A 162.2(16) . . . . ?
C1 C2 C3 C4 2.2(6) . . . . ?
C19 C24 C15 C16 2.1(5) . . . . ?
C19 C24 C15 C4 178.8(3) . . . . ?
C19 C24 C23 C22 1.1(5) . . . . ?
C19 C20 C21 C22 0.3(6) . . . . ?
C24 C19 C18 C17 -0.3(5) . . . . ?
C24 C19 C20 C21 0.2(6) . . . . ?
C24 C15 C16 C17 -0.7(5) . . . . ?
C24 C15 C4 C3 -72.9(4) . . . . ?
C24 C15 C4 C5 110.8(4) . . . . ?
C24 C23 C22 C21 -0.6(6) . . . . ?
C15 C24 C23 C22 -175.4(3) . . . . ?
C15 C16 C17 C18 -1.3(5) . . . . ?
C15 C4 C3 C2 -177.5(4) . . . . ?
C15 C4 C5 C10 173.1(3) . . . . ?
C15 C4 C5 C6 -11.3(9) . . . . ?
C15 C4 C5 C6A 20.0(19) . . . . ?
C9 C10 C1 N1 -7.3(5) . . . . ?
C9 C10 C1 C2 175.0(3) . . . . ?
C9 C10 C5 C4 -174.0(3) . . . . ?
C9 C10 C5 C6 10.2(8) . . . . ?
C9 C10 C5 C6A -17.8(16) . . . . ?
C9 C8 C7 C6 4.6(10) . . . . ?
C9 C8 C7A C6A -5(3) . . . . ?
C16 C15 C4 C3 103.8(4) . . . . ?
C16 C15 C4 C5 -72.6(5) . . . . ?
C16 C17 C18 C19 1.7(5) . . . . ?
C8 C7A C6A C5 -13(3) . . . . ?
C8 C7A C6A C25A -178(3) . . . . ?
C4 C15 C16 C17 -177.3(3) . . . . ?
C4 C5 C6 C25 -15.0(14) . . . . ?
C4 C5 C6 C7 170.1(5) . . . . ?
C4 C5 C6A C7A 178.5(15) . . . . ?
C4 C5 C6A C25A -18(4) . . . . ?
C18 C19 C24 C15 -1.6(5) . . . . ?
C18 C19 C24 C23 -178.2(3) . . . . ?
C18 C19 C20 C21 177.5(4) . . . . ?
C3 C4 C5 C10 -3.1(6) . . . . ?
C3 C4 C5 C6 172.5(7) . . . . ?
C3 C4 C5 C6A -156.2(19) . . . . ?
C5 C10 C1 N1 172.7(3) . . . . ?
C5 C10 C1 C2 -5.0(5) . . . . ?
C5 C10 C9 N2 -176.5(3) . . . . ?
C5 C10 C9 C8 1.5(5) . . . . ?
C5 C4 C3 C2 -1.0(6) . . . . ?
C5 C6 C25 C26 -68.7(11) . . . . ?
C5 C6 C25 C34 117.2(10) . . . . ?
C5 C6 C7 C8 7.0(9) . . . . ?
C5 C6A C25A C34A -67(3) . . . . ?
C5 C6A C25A C26A 120(3) . . . . ?
C29 C34 C33 C32 -2.2(9) . . . . ?
C29 C30 C31 C32 0.2(8) . . . . ?
C20 C19 C24 C15 175.8(3) . . . . ?
C20 C19 C24 C23 -0.8(5) . . . . ?
C20 C19 C18 C17 -177.6(3) . . . . ?
C23 C24 C15 C16 178.5(3) . . . . ?
C23 C24 C15 C4 -4.8(5) . . . . ?
C23 C22 C21 C20 -0.1(6) . . . . ?
C14 N2 C9 C10 -115.7(3) . . . . ?
C14 N2 C9 C8 66.3(4) . . . . ?
C26 C27 C28 C29 -2(3) . . . . ?
C26 C25 C34 C29 -1.0(8) . . . . ?
C26 C25 C34 C33 176.9(5) . . . . ?
C13 N2 C9 C10 116.9(3) . . . . ?
C13 N2 C9 C8 -61.2(4) . . . . ?
C11 N1 C1 C10 121.4(3) . . . . ?
C11 N1 C1 C2 -60.8(4) . . . . ?
C27 C26 C25 C6 -174.8(17) . . . . ?
C27 C26 C25 C34 -0.6(18) . . . . ?
C6 C25 C34 C29 173.0(5) . . . . ?
C6 C25 C34 C33 -9.2(8) . . . . ?
C25 C26 C27 C28 2(3) . . . . ?
C25 C6 C7 C8 -168.3(12) . . . . ?
C25 C34 C33 C32 180.0(5) . . . . ?
C12 N1 C1 C10 -112.2(4) . . . . ?
C12 N1 C1 C2 65.5(4) . . . . ?
C7 C6 C25 C26 106.3(7) . . . . ?
C7 C6 C25 C34 -67.8(8) . . . . ?
C34 C29 C28 C27 -0.1(19) . . . . ?
C34 C29 C30 C31 -2.1(9) . . . . ?
C33 C32 C31 C30 0.8(8) . . . . ?
C28 C29 C34 C25 1.4(10) . . . . ?
C28 C29 C34 C33 -176.5(6) . . . . ?
C28 C29 C30 C31 177.5(6) . . . . ?
C30 C29 C34 C25 -179.0(5) . . . . ?
C30 C29 C34 C33 3.1(10) . . . . ?
C30 C29 C28 C27 -179.7(17) . . . . ?
C31 C32 C33 C34 0.3(8) . . . . ?
C7A C6A C25A C34A 97(3) . . . . ?
C7A C6A C25A C26A -76(3) . . . . ?
C6A C25A C34A C33A 8(3) . . . . ?
C6A C25A C34A C29A -170(2) . . . . ?
C6A C25A C26A C27A 171.6(17) . . . . ?
C25A C34A C33A C32A 176(6) . . . . ?
C25A C34A C29A C30A -178(2) . . . . ?
C25A C34A C29A C28A -5(4) . . . . ?
C34A C25A C26A C27A -1(3) . . . . ?
C34A C33A C32A C31A 7(12) . . . . ?
C34A C29A C28A C27A 7(4) . . . . ?
C33A C34A C29A C30A 4(4) . . . . ?
C33A C34A C29A C28A 177(3) . . . . ?
C33A C32A C31A C30A -5(13) . . . . ?
C32A C31A C30A C29A 3(7) . . . . ?
C31A C30A C29A C34A -2(4) . . . . ?
C31A C30A C29A C28A -175(3) . . . . ?
C30A C29A C28A C27A 180(2) . . . . ?
C29A C34A C33A C32A -7(7) . . . . ?
C29A C28A C27A C26A -6(4) . . . . ?
C28A C27A C26A C25A 3(3) . . . . ?
C26A C25A C34A C33A 180(2) . . . . ?
C26A C25A C34A C29A 2(3) . . . . ?

loop_
_exptl_oxdiff_crystal_face_indexfrac_h
_exptl_oxdiff_crystal_face_indexfrac_k
_exptl_oxdiff_crystal_face_indexfrac_l
_exptl_oxdiff_crystal_face_x
_exptl_oxdiff_crystal_face_y
_exptl_oxdiff_crystal_face_z
14.0269 -1.4011 -0.1647 0.8288 -0.2915 0.4776
12.1597 -2.5141 1.5484 0.6617 -0.2319 0.7130
13.4727 -0.8042 2.3321 0.8619 -0.0206 0.5066
11.2741 -2.1872 3.6635 0.6517 -0.0148 0.7583
-1.5992 -0.1290 10.0336 0.0202 0.8463 0.5323
4.5042 -3.8905 -6.1733 -0.0242 -0.9276 0.3729
-0.5670 -3.6959 6.9417 -0.1704 0.2438 0.9547
11.4314 -1.5889 -6.5624 0.5633 -0.8184 0.1137
13.6542 -0.6288 -4.8111 0.7901 -0.6053 0.0964
-11.6615 -3.0718 2.2209 -0.9195 0.0223 0.3925
-11.9772 -2.3971 -2.2299 -0.9578 -0.2848 0.0385
-11.4581 -2.8956 -1.5712 -0.9455 -0.2814 0.1635
-6.4828 -4.4332 -1.7887 -0.7170 -0.4951 0.4906
-2.8495 4.2399 -4.9836 0.0062 0.0070 -1.0000
-14.5213 -0.2636 -0.0136 -0.9648 0.1266 -0.2304
6.1361 4.1455 -4.7375 0.5907 -0.0754 -0.8034
10.3478 2.3548 4.3697 0.8771 0.4774 0.0532
-12.3703 1.4860 5.7485 -0.6417 0.7504 -0.1587
